data_7119674
loop_
_publ_author_name
'Liu, Chengyu'
'Lei, Haitao'
'Zhang, Zongyao'
'Chen, Fangfang'
'Cao, Rui'

_publ_section_title
;
 Oxygen reduction catalyzed by a water-soluble binuclear copper(ii)
 complex from a neutral aqueous solution.
;
_journal_issue 22
_journal_name_full 'Chemical communications (Cambridge, England)'
_journal_page_first 3189
_journal_page_last 3192
_journal_paper_doi 10.1039/c6cc09206c
_journal_volume 53
_journal_year 2017
_chemical_formula_sum 'C38 H30 Cu2 N10 O16'
_chemical_formula_weight 1009.80
_chemical_name_systematic
; 
 ? 
;
_space_group_IT_number 14
_symmetry_cell_setting monoclinic
_symmetry_space_group_name_Hall '-P 2ybc'
_symmetry_space_group_name_H-M 'P 1 21/c 1'
_atom_sites_solution_hydrogens geom
_atom_sites_solution_primary direct
_atom_sites_solution_secondary difmap
_audit_creation_method SHELXL-97
_audit_update_record
;
2016-11-11 deposited with the CCDC.
2017-02-13 downloaded from the CCDC.
;
_cell_angle_alpha 90.00
_cell_angle_beta 97.9380(10)
_cell_angle_gamma 90.00
_cell_formula_units_Z 4
_cell_length_a 12.5074(4)
_cell_length_b 17.8257(6)
_cell_length_c 20.7658(7)
_cell_measurement_reflns_used 9956
_cell_measurement_temperature 150(2)
_cell_measurement_theta_max 28.70
_cell_measurement_theta_min 2.49
_cell_volume 4585.4(3)
_computing_cell_refinement 'Bruker SAINT'
_computing_data_collection 'Bruker APEX2'
_computing_data_reduction 'Bruker SAINT'
_computing_molecular_graphics 'Bruker SHELXTL'
_computing_publication_material 'Bruker SHELXTL'
_computing_structure_refinement 'SHELXL-97 (Sheldrick, 2008)'
_computing_structure_solution 'SHELXS-97 (Sheldrick, 2008)'
_diffrn_ambient_temperature 150(2)
_diffrn_measured_fraction_theta_full 0.991
_diffrn_measured_fraction_theta_max 0.991
_diffrn_measurement_device_type 'Bruker APEX-II CCD'
_diffrn_measurement_method '\f and \w scans'
_diffrn_radiation_monochromator graphite
_diffrn_radiation_source 'fine-focus sealed tube'
_diffrn_radiation_type MoK\a
_diffrn_radiation_wavelength 0.71073
_diffrn_reflns_av_R_equivalents 0.0431
_diffrn_reflns_av_sigmaI/netI 0.0422
_diffrn_reflns_limit_h_max 16
_diffrn_reflns_limit_h_min -13
_diffrn_reflns_limit_k_max 24
_diffrn_reflns_limit_k_min -23
_diffrn_reflns_limit_l_max 28
_diffrn_reflns_limit_l_min -26
_diffrn_reflns_number 41202
_diffrn_reflns_theta_full 28.84
_diffrn_reflns_theta_max 28.84
_diffrn_reflns_theta_min 2.33
_exptl_absorpt_coefficient_mu 1.006
_exptl_absorpt_correction_T_max 0.8241
_exptl_absorpt_correction_T_min 0.6891
_exptl_absorpt_correction_type multi-scan
_exptl_absorpt_process_details SADABS
_exptl_crystal_colour blue
_exptl_crystal_density_diffrn 1.463
_exptl_crystal_density_method 'not measured'
_exptl_crystal_description Block
_exptl_crystal_F_000 2056
_exptl_crystal_size_max 0.40
_exptl_crystal_size_mid 0.40
_exptl_crystal_size_min 0.20
_refine_diff_density_max 1.362
_refine_diff_density_min -0.879
_refine_diff_density_rms 0.096
_refine_ls_extinction_method none
_refine_ls_goodness_of_fit_ref 1.050
_refine_ls_hydrogen_treatment constr
_refine_ls_matrix_type full
_refine_ls_number_parameters 595
_refine_ls_number_reflns 11897
_refine_ls_number_restraints 0
_refine_ls_restrained_S_all 1.050
_refine_ls_R_factor_all 0.0723
_refine_ls_R_factor_gt 0.0505
_refine_ls_shift/su_max 0.001
_refine_ls_shift/su_mean 0.000
_refine_ls_structure_factor_coef Fsqd
_refine_ls_weighting_details 'calc w=1/[\s^2^(Fo^2^)+(0.0710P)^2^+7.2770P] where P=(Fo^2^+2Fc^2^)/3'
_refine_ls_weighting_scheme calc
_refine_ls_wR_factor_gt 0.1347
_refine_ls_wR_factor_ref 0.1472
_reflns_number_gt 9058
_reflns_number_total 11897
_reflns_threshold_expression >2sigma(I)
_cod_data_source_file c6cc09206c2.cif
_cod_data_source_block lcy02011
_cod_depositor_comments
;
The following automatic conversions were performed:

'_symmetry_cell_setting' value 'Monoclinic' changed to 'monoclinic'
according to
/usr/data/users/saulius/crontab/automatic-downloads/rss-feeds/RSC/lib/dictionaries/cif_core.dic
dictionary named 'cif_core.dic' version 2.4.2 from 2011-04-26.

Automatic conversion script
Id: cif_fix_values 4268 2015-11-12 08:31:59Z antanas 

 Adding full bibliography for 7119674.cif.
;
_cod_original_sg_symbol_H-M P2(1)/c
_cod_database_code 7119674

loop_
_symmetry_equiv_pos_as_xyz
'x, y, z'
'-x, y+1/2, -z+1/2'
'-x, -y, -z'
'x, -y-1/2, z-1/2'

loop_
_atom_site_label
_atom_site_type_symbol
_atom_site_fract_x
_atom_site_fract_y
_atom_site_fract_z
_atom_site_U_iso_or_equiv
_atom_site_adp_type
_atom_site_occupancy
_atom_site_symmetry_multiplicity
_atom_site_calc_flag
_atom_site_refinement_flags
C1 C 0.6356(2) 0.23711(17) 0.40370(15) 0.0240(6) Uani 1 1 d .
H1A H 0.6635 0.1964 0.3782 0.029 Uiso 1 1 calc R
H1B H 0.6953 0.2547 0.4365 0.029 Uiso 1 1 calc R
C2 C 0.5959(2) 0.30076(17) 0.35931(14) 0.0229(6) Uani 1 1 d .
C3 C 0.4527(2) 0.36798(16) 0.30511(14) 0.0212(5) Uani 1 1 d .
C4 C 0.5218(2) 0.41455(17) 0.27704(15) 0.0264(6) Uani 1 1 d .
H4 H 0.4942 0.4539 0.2486 0.032 Uiso 1 1 calc R
C5 C 0.6325(3) 0.40278(19) 0.29119(16) 0.0297(7) Uani 1 1 d .
H5 H 0.6817 0.4347 0.2734 0.036 Uiso 1 1 calc R
C6 C 0.6694(2) 0.34432(18) 0.33125(15) 0.0278(6) Uani 1 1 d .
H6 H 0.7444 0.3337 0.3397 0.033 Uiso 1 1 calc R
C7 C 0.3333(2) 0.37280(15) 0.28273(14) 0.0213(6) Uani 1 1 d .
H7A H 0.2938 0.3777 0.3207 0.026 Uiso 1 1 calc R
H7B H 0.3170 0.4173 0.2546 0.026 Uiso 1 1 calc R
C8 C 0.2130(2) 0.30944(15) 0.20202(13) 0.0184(5) Uani 1 1 d .
C9 C 0.1820(2) 0.23757(16) 0.16592(13) 0.0209(5) Uani 1 1 d .
C10 C 0.2086(3) 0.10973(19) 0.16082(17) 0.0316(7) Uani 1 1 d .
H10 H 0.2456 0.0659 0.1777 0.038 Uiso 1 1 calc R
C11 C 0.1290(3) 0.1029(2) 0.10766(18) 0.0389(8) Uani 1 1 d .
H11 H 0.1106 0.0552 0.0889 0.047 Uiso 1 1 calc R
C12 C 0.0774(3) 0.1667(2) 0.08268(17) 0.0390(8) Uani 1 1 d .
H12 H 0.0244 0.1639 0.0453 0.047 Uiso 1 1 calc R
C13 C 0.1033(3) 0.2353(2) 0.11231(16) 0.0309(7) Uani 1 1 d .
H13 H 0.0677 0.2799 0.0960 0.037 Uiso 1 1 calc R
C14 C 0.5459(2) 0.10922(15) 0.27448(14) 0.0208(5) Uani 1 1 d .
C15 C 0.5764(2) 0.16918(16) 0.22979(14) 0.0217(6) Uani 1 1 d .
C16 C 0.6748(2) 0.16971(18) 0.20674(15) 0.0282(6) Uani 1 1 d .
H16 H 0.7270 0.1319 0.2195 0.034 Uiso 1 1 calc R
C17 C 0.6960(3) 0.2264(2) 0.16468(17) 0.0333(7) Uani 1 1 d .
H17 H 0.7634 0.2284 0.1485 0.040 Uiso 1 1 calc R
C18 C 0.6173(3) 0.28003(19) 0.14647(16) 0.0320(7) Uani 1 1 d .
H18 H 0.6293 0.3188 0.1169 0.038 Uiso 1 1 calc R
C19 C 0.5204(3) 0.27618(18) 0.17211(15) 0.0280(6) Uani 1 1 d .
H19 H 0.4666 0.3131 0.1597 0.034 Uiso 1 1 calc R
C20 C 0.4109(2) 0.06426(15) 0.33360(14) 0.0226(6) Uani 1 1 d .
H20A H 0.4634 0.0637 0.3739 0.027 Uiso 1 1 calc R
H20B H 0.4069 0.0130 0.3150 0.027 Uiso 1 1 calc R
C21 C 0.3020(2) 0.08733(15) 0.34903(14) 0.0203(5) Uani 1 1 d .
C22 C 0.1881(2) 0.18588(16) 0.36582(14) 0.0203(5) Uani 1 1 d .
C23 C 0.1147(2) 0.13589(18) 0.38661(17) 0.0298(7) Uani 1 1 d .
H23 H 0.0502 0.1542 0.4004 0.036 Uiso 1 1 calc R
C24 C 0.1351(3) 0.05983(19) 0.3873(2) 0.0376(8) Uani 1 1 d .
H24 H 0.0838 0.0252 0.3996 0.045 Uiso 1 1 calc R
C25 C 0.2321(3) 0.03495(17) 0.36961(17) 0.0311(7) Uani 1 1 d .
H25 H 0.2502 -0.0168 0.3716 0.037 Uiso 1 1 calc R
C26 C 0.1730(2) 0.26942(15) 0.37126(14) 0.0201(5) Uani 1 1 d .
H26A H 0.1667 0.2926 0.3276 0.024 Uiso 1 1 calc R
H26B H 0.1058 0.2800 0.3898 0.024 Uiso 1 1 calc R
C27 C 0.2497(2) 0.36429(16) 0.44407(14) 0.0197(5) Uani 1 1 d .
C28 C 0.3456(2) 0.39301(16) 0.48943(14) 0.0221(6) Uani 1 1 d .
C29 C 0.3381(3) 0.45594(19) 0.52778(15) 0.0294(7) Uani 1 1 d .
H29 H 0.2725 0.4833 0.5252 0.035 Uiso 1 1 calc R
C30 C 0.4292(3) 0.4783(2) 0.57034(16) 0.0370(8) Uani 1 1 d .
H30 H 0.4261 0.5208 0.5976 0.044 Uiso 1 1 calc R
C31 C 0.5232(3) 0.4378(2) 0.57204(16) 0.0370(8) Uani 1 1 d .
H31 H 0.5858 0.4514 0.6010 0.044 Uiso 1 1 calc R
C32 C 0.5252(3) 0.37689(19) 0.53102(16) 0.0317(7) Uani 1 1 d .
H32 H 0.5907 0.3498 0.5315 0.038 Uiso 1 1 calc R
C33 C 0.5673(2) 0.15296(15) 0.47698(13) 0.0201(5) Uani 1 1 d .
C34 C 0.4695(2) 0.13159(15) 0.50756(13) 0.0196(5) Uani 1 1 d .
C35 C 0.2944(2) 0.16251(18) 0.51924(15) 0.0262(6) Uani 1 1 d .
H35 H 0.2337 0.1945 0.5091 0.031 Uiso 1 1 calc R
C36 C 0.2873(3) 0.10335(18) 0.56187(15) 0.0288(6) Uani 1 1 d .
H36 H 0.2229 0.0946 0.5802 0.035 Uiso 1 1 calc R
C37 C 0.3767(3) 0.05711(17) 0.57721(15) 0.0287(6) Uani 1 1 d .
H37 H 0.3743 0.0159 0.6060 0.034 Uiso 1 1 calc R
C38 C 0.4695(3) 0.07211(16) 0.54980(14) 0.0245(6) Uani 1 1 d .
H38 H 0.5320 0.0418 0.5600 0.029 Uiso 1 1 calc R
Cu1 Cu 0.41083(3) 0.258418(19) 0.424845(17) 0.01975(9) Uani 1 1 d .
Cu2 Cu 0.36601(3) 0.206135(19) 0.263018(17) 0.02054(10) Uani 1 1 d .
N1 N 0.54807(19) 0.20886(14) 0.43603(12) 0.0221(5) Uani 1 1 d .
N2 N 0.48852(18) 0.31292(13) 0.34759(11) 0.0199(5) Uani 1 1 d .
N3 N 0.29907(19) 0.30412(13) 0.24631(12) 0.0198(5) Uani 1 1 d .
N4 N 0.23529(19) 0.17564(14) 0.18919(12) 0.0226(5) Uani 1 1 d .
N5 N 0.44642(19) 0.11642(13) 0.28744(12) 0.0219(5) Uani 1 1 d .
N6 N 0.5004(2) 0.22234(14) 0.21356(12) 0.0234(5) Uani 1 1 d .
N7 N 0.27919(18) 0.16138(13) 0.34457(11) 0.0187(4) Uani 1 1 d .
N8 N 0.26599(18) 0.30156(13) 0.41341(11) 0.0191(5) Uani 1 1 d .
N9 N 0.4379(2) 0.35457(14) 0.49050(12) 0.0245(5) Uani 1 1 d .
N10 N 0.38246(19) 0.17627(13) 0.49199(11) 0.0213(5) Uani 1 1 d .
O1 O 0.61179(17) 0.05933(12) 0.29579(11) 0.0273(5) Uani 1 1 d .
O2 O 0.16307(16) 0.40154(12) 0.43919(11) 0.0269(4) Uani 1 1 d .
O3 O 0.15624(16) 0.36712(11) 0.18804(11) 0.0252(4) Uani 1 1 d .
O4 O 0.65477(17) 0.11816(12) 0.49190(11) 0.0269(5) Uani 1 1 d .
O1S O 0.17572(17) 0.52037(12) 0.18553(11) 0.0283(5) Uani 1 1 d .
O2S O 0.0444(2) 0.56842(13) 0.27722(12) 0.0350(5) Uani 1 1 d .
O3S O 0.06600(19) 0.85538(14) 0.31879(13) 0.0381(6) Uani 1 1 d .
O4S O 0.05838(19) 0.88568(16) 0.09023(14) 0.0430(6) Uani 1 1 d .
O5S O 0.1076(2) 0.95037(15) 0.21429(14) 0.0416(6) Uani 1 1 d .
O6S O 0.1909(2) 0.84741(16) 0.99164(14) 0.0467(7) Uani 1 1 d .
O7S O 0.1845(2) 0.54860(14) 0.39378(13) 0.0421(6) Uani 1 1 d .
O8S O 0.0284(2) 0.71900(15) 0.24589(14) 0.0470(7) Uani 1 1 d .
O9S O 0.1136(2) 0.73661(17) 0.12972(17) 0.0555(8) Uani 1 1 d .
O10S O 0.1625(2) 0.80130(17) 0.44174(14) 0.0501(7) Uani 1 1 d .
O12S O 0.1551(2) 0.59945(19) 0.06967(15) 0.0561(8) Uani 1 1 d .
O11S O 0.9868(4) 0.9239(4) 0.4664(3) 0.127(2) Uani 1 1 d .

loop_
_atom_site_aniso_label
_atom_site_aniso_U_11
_atom_site_aniso_U_22
_atom_site_aniso_U_33
_atom_site_aniso_U_23
_atom_site_aniso_U_13
_atom_site_aniso_U_12
C1 0.0133(12) 0.0303(15) 0.0278(15) 0.0050(12) 0.0007(11) 0.0016(11)
C2 0.0157(13) 0.0294(15) 0.0229(14) 0.0003(11) 0.0001(10) -0.0025(11)
C3 0.0179(13) 0.0225(13) 0.0222(13) 0.0013(11) -0.0010(10) -0.0038(11)
C4 0.0256(15) 0.0271(15) 0.0261(14) 0.0039(12) 0.0023(12) -0.0043(12)
C5 0.0229(15) 0.0349(17) 0.0322(16) 0.0018(13) 0.0070(12) -0.0105(13)
C6 0.0150(13) 0.0357(16) 0.0323(16) 0.0027(13) 0.0025(11) -0.0035(12)
C7 0.0165(12) 0.0180(12) 0.0280(14) 0.0052(11) -0.0022(11) -0.0010(10)
C8 0.0117(11) 0.0237(13) 0.0196(12) 0.0066(10) 0.0019(9) -0.0002(10)
C9 0.0149(12) 0.0284(14) 0.0197(13) 0.0017(11) 0.0039(10) 0.0002(11)
C10 0.0295(16) 0.0303(16) 0.0358(17) -0.0058(13) 0.0071(13) -0.0002(13)
C11 0.0308(17) 0.044(2) 0.042(2) -0.0185(16) 0.0065(15) -0.0061(15)
C12 0.0263(16) 0.061(2) 0.0287(17) -0.0142(16) -0.0019(13) -0.0022(16)
C13 0.0208(14) 0.0439(18) 0.0269(15) -0.0009(13) -0.0004(12) 0.0024(13)
C14 0.0198(13) 0.0200(13) 0.0221(13) -0.0013(10) 0.0009(10) 0.0019(10)
C15 0.0183(13) 0.0245(14) 0.0220(13) 0.0010(11) 0.0017(10) 0.0012(11)
C16 0.0217(14) 0.0329(16) 0.0311(16) 0.0038(13) 0.0070(12) 0.0048(12)
C17 0.0252(16) 0.0436(19) 0.0321(17) 0.0060(14) 0.0081(13) -0.0018(14)
C18 0.0312(17) 0.0384(17) 0.0265(15) 0.0085(13) 0.0038(13) -0.0025(14)
C19 0.0274(15) 0.0311(15) 0.0247(15) 0.0067(12) 0.0002(12) 0.0016(13)
C20 0.0233(14) 0.0185(13) 0.0279(14) 0.0032(11) 0.0099(11) 0.0039(11)
C21 0.0198(13) 0.0175(12) 0.0238(13) 0.0017(10) 0.0036(10) 0.0017(10)
C22 0.0126(12) 0.0230(13) 0.0245(13) 0.0001(11) 0.0002(10) 0.0003(10)
C23 0.0160(13) 0.0294(15) 0.0456(19) 0.0053(14) 0.0102(13) 0.0011(12)
C24 0.0266(16) 0.0293(16) 0.060(2) 0.0085(16) 0.0178(16) -0.0054(13)
C25 0.0295(16) 0.0197(14) 0.0455(19) 0.0045(13) 0.0108(14) -0.0004(12)
C26 0.0123(12) 0.0198(12) 0.0273(14) -0.0013(10) -0.0001(10) 0.0019(10)
C27 0.0147(12) 0.0221(13) 0.0224(13) 0.0021(10) 0.0027(10) -0.0009(10)
C28 0.0189(13) 0.0258(14) 0.0213(13) 0.0024(11) 0.0020(10) -0.0033(11)
C29 0.0280(16) 0.0346(16) 0.0259(15) -0.0053(13) 0.0052(12) -0.0022(13)
C30 0.042(2) 0.0418(19) 0.0270(16) -0.0097(14) 0.0040(14) -0.0087(16)
C31 0.0361(18) 0.045(2) 0.0264(16) 0.0007(14) -0.0079(13) -0.0124(16)
C32 0.0229(15) 0.0358(17) 0.0338(17) 0.0062(13) -0.0059(12) -0.0036(13)
C33 0.0186(13) 0.0204(13) 0.0200(13) -0.0030(10) -0.0022(10) 0.0024(10)
C34 0.0222(13) 0.0183(12) 0.0172(12) -0.0026(10) -0.0011(10) 0.0011(10)
C35 0.0219(14) 0.0314(15) 0.0260(15) 0.0010(12) 0.0054(11) 0.0025(12)
C36 0.0288(16) 0.0345(16) 0.0248(15) 0.0024(12) 0.0095(12) -0.0017(13)
C37 0.0386(18) 0.0246(14) 0.0234(14) 0.0035(12) 0.0060(13) -0.0011(13)
C38 0.0307(15) 0.0218(13) 0.0204(13) 0.0008(10) 0.0013(11) 0.0044(12)
Cu1 0.01185(16) 0.02159(17) 0.02519(18) 0.00523(13) 0.00032(12) 0.00270(12)
Cu2 0.01546(17) 0.01957(17) 0.02603(18) 0.00448(13) 0.00092(13) 0.00289(12)
N1 0.0140(11) 0.0254(12) 0.0265(12) 0.0049(10) 0.0019(9) 0.0027(9)
N2 0.0142(10) 0.0215(11) 0.0232(11) 0.0036(9) 0.0000(9) -0.0014(9)
N3 0.0158(11) 0.0194(11) 0.0234(11) 0.0039(9) 0.0004(9) -0.0006(9)
N4 0.0192(11) 0.0246(12) 0.0241(12) -0.0010(9) 0.0038(9) -0.0020(10)
N5 0.0197(11) 0.0223(12) 0.0244(12) 0.0045(9) 0.0056(9) 0.0043(9)
N6 0.0191(11) 0.0264(12) 0.0242(12) 0.0045(10) 0.0009(9) 0.0017(10)
N7 0.0142(10) 0.0194(11) 0.0224(11) 0.0018(9) 0.0029(9) 0.0004(9)
N8 0.0108(10) 0.0225(11) 0.0236(11) 0.0010(9) 0.0008(8) -0.0006(9)
N9 0.0188(12) 0.0262(12) 0.0266(12) 0.0030(10) -0.0032(10) -0.0003(10)
N10 0.0191(11) 0.0229(11) 0.0216(11) 0.0013(9) 0.0019(9) 0.0038(9)
O1 0.0219(10) 0.0229(10) 0.0378(12) 0.0064(9) 0.0063(9) 0.0072(8)
O2 0.0177(10) 0.0268(11) 0.0355(12) -0.0032(9) 0.0014(8) 0.0041(8)
O3 0.0174(10) 0.0237(10) 0.0328(11) 0.0075(8) -0.0030(8) 0.0027(8)
O4 0.0204(10) 0.0271(11) 0.0321(11) 0.0044(9) -0.0009(8) 0.0083(8)
O1S 0.0234(11) 0.0258(11) 0.0361(12) 0.0013(9) 0.0052(9) 0.0004(9)
O2S 0.0335(12) 0.0351(12) 0.0376(13) 0.0006(10) 0.0093(10) -0.0012(10)
O3S 0.0248(11) 0.0394(13) 0.0498(15) 0.0039(11) 0.0045(10) -0.0002(10)
O4S 0.0237(12) 0.0510(16) 0.0537(16) 0.0026(13) 0.0037(11) 0.0021(11)
O5S 0.0304(13) 0.0405(14) 0.0556(16) 0.0014(12) 0.0120(12) 0.0018(11)
O6S 0.0369(14) 0.0505(16) 0.0506(16) 0.0123(13) -0.0014(12) 0.0053(12)
O7S 0.0489(16) 0.0331(13) 0.0423(14) -0.0013(11) -0.0015(12) -0.0027(11)
O8S 0.0566(18) 0.0371(14) 0.0464(15) -0.0019(12) 0.0042(13) -0.0006(13)
O9S 0.0330(15) 0.0548(17) 0.082(2) 0.0102(16) 0.0182(15) -0.0048(13)
O10S 0.0451(16) 0.0596(18) 0.0424(15) -0.0089(13) -0.0051(12) 0.0053(14)
O12S 0.0417(16) 0.071(2) 0.0581(18) 0.0233(16) 0.0150(14) 0.0155(15)
O11S 0.098(4) 0.177(6) 0.109(4) -0.014(4) 0.025(3) -0.024(4)

loop_
_atom_type_symbol
_atom_type_description
_atom_type_scat_dispersion_real
_atom_type_scat_dispersion_imag
_atom_type_scat_source
C C 0.0033 0.0016 'International Tables Vol C Tables 4.2.6.8 and 6.1.1.4'
H H 0.0000 0.0000 'International Tables Vol C Tables 4.2.6.8 and 6.1.1.4'
N N 0.0061 0.0033 'International Tables Vol C Tables 4.2.6.8 and 6.1.1.4'
O O 0.0106 0.0060 'International Tables Vol C Tables 4.2.6.8 and 6.1.1.4'
Cu Cu 0.3201 1.2651 'International Tables Vol C Tables 4.2.6.8 and 6.1.1.4'

loop_
_geom_angle_atom_site_label_1
_geom_angle_atom_site_label_2
_geom_angle_atom_site_label_3
_geom_angle
N1 C1 C2 109.9(2)
N1 C1 H1A 109.7
C2 C1 H1A 109.7
N1 C1 H1B 109.7
C2 C1 H1B 109.7
H1A C1 H1B 108.2
N2 C2 C6 122.2(3)
N2 C2 C1 117.9(3)
C6 C2 C1 119.8(3)
N2 C3 C4 122.7(3)
N2 C3 C7 117.9(2)
C4 C3 C7 119.1(3)
C3 C4 C5 118.8(3)
C3 C4 H4 120.6
C5 C4 H4 120.6
C6 C5 C4 119.0(3)
C6 C5 H5 120.5
C4 C5 H5 120.5
C5 C6 C2 119.4(3)
C5 C6 H6 120.3
C2 C6 H6 120.3
N3 C7 C3 108.5(2)
N3 C7 H7A 110.0
C3 C7 H7A 110.0
N3 C7 H7B 110.0
C3 C7 H7B 110.0
H7A C7 H7B 108.4
O3 C8 N3 126.8(3)
O3 C8 C9 118.7(2)
N3 C8 C9 114.5(2)
N4 C9 C13 121.9(3)
N4 C9 C8 116.0(2)
C13 C9 C8 122.1(3)
N4 C10 C11 122.5(3)
N4 C10 H10 118.7
C11 C10 H10 118.7
C12 C11 C10 118.4(3)
C12 C11 H11 120.8
C10 C11 H11 120.8
C11 C12 C13 119.6(3)
C11 C12 H12 120.2
C13 C12 H12 120.2
C9 C13 C12 118.7(3)
C9 C13 H13 120.7
C12 C13 H13 120.7
O1 C14 N5 126.3(3)
O1 C14 C15 121.0(3)
N5 C14 C15 112.7(2)
N6 C15 C16 122.6(3)
N6 C15 C14 115.1(2)
C16 C15 C14 122.3(3)
C15 C16 C17 118.8(3)
C15 C16 H16 120.6
C17 C16 H16 120.6
C16 C17 C18 118.9(3)
C16 C17 H17 120.5
C18 C17 H17 120.5
C17 C18 C19 119.0(3)
C17 C18 H18 120.5
C19 C18 H18 120.5
N6 C19 C18 122.2(3)
N6 C19 H19 118.9
C18 C19 H19 118.9
N5 C20 C21 109.6(2)
N5 C20 H20A 109.7
C21 C20 H20A 109.7
N5 C20 H20B 109.7
C21 C20 H20B 109.7
H20A C20 H20B 108.2
N7 C21 C25 122.9(3)
N7 C21 C20 116.3(2)
C25 C21 C20 120.7(3)
N7 C22 C23 121.2(3)
N7 C22 C26 117.7(2)
C23 C22 C26 121.0(3)
C24 C23 C22 120.3(3)
C24 C23 H23 119.9
C22 C23 H23 119.9
C23 C24 C25 118.6(3)
C23 C24 H24 120.7
C25 C24 H24 120.7
C21 C25 C24 118.5(3)
C21 C25 H25 120.7
C24 C25 H25 120.7
N8 C26 C22 109.4(2)
N8 C26 H26A 109.8
C22 C26 H26A 109.8
N8 C26 H26B 109.8
C22 C26 H26B 109.8
H26A C26 H26B 108.2
O2 C27 N8 126.6(3)
O2 C27 C28 118.1(3)
N8 C27 C28 115.3(2)
N9 C28 C29 122.1(3)
N9 C28 C27 116.4(3)
C29 C28 C27 121.5(3)
C28 C29 C30 118.7(3)
C28 C29 H29 120.7
C30 C29 H29 120.7
C31 C30 C29 119.0(3)
C31 C30 H30 120.5
C29 C30 H30 120.5
C30 C31 C32 119.0(3)
C30 C31 H31 120.5
C32 C31 H31 120.5
N9 C32 C31 122.4(3)
N9 C32 H32 118.8
C31 C32 H32 118.8
O4 C33 N1 127.6(3)
O4 C33 C34 120.1(3)
N1 C33 C34 112.4(2)
N10 C34 C38 122.3(3)
N10 C34 C33 115.2(2)
C38 C34 C33 122.5(3)
N10 C35 C36 122.8(3)
N10 C35 H35 118.6
C36 C35 H35 118.6
C35 C36 C37 118.5(3)
C35 C36 H36 120.8
C37 C36 H36 120.8
C38 C37 C36 118.9(3)
C38 C37 H37 120.6
C36 C37 H37 120.6
C34 C38 C37 119.0(3)
C34 C38 H38 120.5
C37 C38 H38 120.5
N1 Cu1 N8 175.74(10)
N1 Cu1 N10 80.07(10)
N8 Cu1 N10 96.73(10)
N1 Cu1 N9 103.12(10)
N8 Cu1 N9 80.10(9)
N10 Cu1 N9 99.17(9)
N1 Cu1 N2 79.31(9)
N8 Cu1 N2 103.41(9)
N10 Cu1 N2 157.74(9)
N9 Cu1 N2 93.58(9)
N5 Cu2 N3 172.29(10)
N5 Cu2 N6 79.56(10)
N3 Cu2 N6 98.19(10)
N5 Cu2 N4 107.25(10)
N3 Cu2 N4 80.44(10)
N6 Cu2 N4 105.44(9)
N5 Cu2 N7 78.34(9)
N3 Cu2 N7 102.08(9)
N6 Cu2 N7 154.73(9)
N4 Cu2 N7 92.74(9)
C33 N1 C1 118.8(2)
C33 N1 Cu1 120.7(2)
C1 N1 Cu1 120.29(18)
C2 N2 C3 117.7(2)
C2 N2 Cu1 108.95(18)
C3 N2 Cu1 130.71(19)
C8 N3 C7 116.7(2)
C8 N3 Cu2 118.56(19)
C7 N3 Cu2 124.58(17)
C10 N4 C9 118.8(3)
C10 N4 Cu2 131.0(2)
C9 N4 Cu2 109.82(18)
C14 N5 C20 117.3(2)
C14 N5 Cu2 120.21(19)
C20 N5 Cu2 120.80(18)
C19 N6 C15 118.5(3)
C19 N6 Cu2 130.2(2)
C15 N6 Cu2 111.28(19)
C22 N7 C21 118.3(2)
C22 N7 Cu2 129.79(18)
C21 N7 Cu2 105.99(18)
C27 N8 C26 117.1(2)
C27 N8 Cu1 118.59(18)
C26 N8 Cu1 124.26(18)
C28 N9 C32 118.9(3)
C28 N9 Cu1 109.39(18)
C32 N9 Cu1 131.7(2)
C35 N10 C34 118.5(3)
C35 N10 Cu1 129.9(2)
C34 N10 Cu1 111.57(19)

loop_
_geom_bond_atom_site_label_1
_geom_bond_atom_site_label_2
_geom_bond_distance
C1 N1 1.451(4)
C1 C2 1.502(4)
C1 H1A 0.9900
C1 H1B 0.9900
C2 N2 1.349(4)
C2 C6 1.391(4)
C3 N2 1.354(4)
C3 C4 1.384(4)
C3 C7 1.505(4)
C4 C5 1.390(4)
C4 H4 0.9500
C5 C6 1.373(5)
C5 H5 0.9500
C6 H6 0.9500
C7 N3 1.471(4)
C7 H7A 0.9900
C7 H7B 0.9900
C8 O3 1.260(3)
C8 N3 1.319(3)
C8 C9 1.508(4)
C9 N4 1.345(4)
C9 C13 1.380(4)
C10 N4 1.336(4)
C10 C11 1.386(5)
C10 H10 0.9500
C11 C12 1.374(6)
C11 H11 0.9500
C12 C13 1.387(5)
C12 H12 0.9500
C13 H13 0.9500
C14 O1 1.251(3)
C14 N5 1.315(4)
C14 C15 1.499(4)
C15 N6 1.351(4)
C15 C16 1.381(4)
C16 C17 1.385(5)
C16 H16 0.9500
C17 C18 1.388(5)
C17 H17 0.9500
C18 C19 1.391(5)
C18 H18 0.9500
C19 N6 1.335(4)
C19 H19 0.9500
C20 N5 1.449(4)
C20 C21 1.499(4)
C20 H20A 0.9900
C20 H20B 0.9900
C21 N7 1.351(3)
C21 C25 1.386(4)
C22 N7 1.350(4)
C22 C23 1.390(4)
C22 C26 1.507(4)
C23 C24 1.379(5)
C23 H23 0.9500
C24 C25 1.388(5)
C24 H24 0.9500
C25 H25 0.9500
C26 N8 1.472(3)
C26 H26A 0.9900
C26 H26B 0.9900
C27 O2 1.263(3)
C27 N8 1.316(4)
C27 C28 1.509(4)
C28 N9 1.339(4)
C28 C29 1.386(4)
C29 C30 1.400(5)
C29 H29 0.9500
C30 C31 1.377(5)
C30 H30 0.9500
C31 C32 1.382(5)
C31 H31 0.9500
C32 N9 1.344(4)
C32 H32 0.9500
C33 O4 1.259(3)
C33 N1 1.310(4)
C33 C34 1.502(4)
C34 N10 1.352(4)
C34 C38 1.376(4)
C35 N10 1.329(4)
C35 C36 1.387(4)
C35 H35 0.9500
C36 C37 1.390(5)
C36 H36 0.9500
C37 C38 1.387(4)
C37 H37 0.9500
C38 H38 0.9500
Cu1 N1 1.916(2)
Cu1 N8 1.952(2)
Cu1 N10 2.086(2)
Cu1 N9 2.187(3)
Cu1 N2 2.212(2)
Cu2 N5 1.920(2)
Cu2 N3 1.947(2)
Cu2 N6 2.108(3)
Cu2 N4 2.151(2)
Cu2 N7 2.278(2)

loop_
_geom_torsion_atom_site_label_1
_geom_torsion_atom_site_label_2
_geom_torsion_atom_site_label_3
_geom_torsion_atom_site_label_4
_geom_torsion
N1 C1 C2 N2 -11.0(4)
N1 C1 C2 C6 169.7(3)
N2 C3 C4 C5 2.3(5)
C7 C3 C4 C5 -171.1(3)
C3 C4 C5 C6 1.5(5)
C4 C5 C6 C2 -3.3(5)
N2 C2 C6 C5 1.3(5)
C1 C2 C6 C5 -179.4(3)
N2 C3 C7 N3 -63.8(3)
C4 C3 C7 N3 109.9(3)
O3 C8 C9 N4 -170.6(2)
N3 C8 C9 N4 9.1(4)
O3 C8 C9 C13 9.2(4)
N3 C8 C9 C13 -171.1(3)
N4 C10 C11 C12 1.3(5)
C10 C11 C12 C13 -2.2(5)
N4 C9 C13 C12 1.4(5)
C8 C9 C13 C12 -178.4(3)
C11 C12 C13 C9 0.9(5)
O1 C14 C15 N6 -176.0(3)
N5 C14 C15 N6 3.7(4)
O1 C14 C15 C16 4.3(4)
N5 C14 C15 C16 -176.0(3)
N6 C15 C16 C17 -0.9(5)
C14 C15 C16 C17 178.8(3)
C15 C16 C17 C18 -0.8(5)
C16 C17 C18 C19 1.3(5)
C17 C18 C19 N6 -0.2(5)
N5 C20 C21 N7 -28.8(4)
N5 C20 C21 C25 154.2(3)
N7 C22 C23 C24 1.5(5)
C26 C22 C23 C24 -173.6(3)
C22 C23 C24 C25 2.8(6)
N7 C21 C25 C24 -0.9(5)
C20 C21 C25 C24 175.9(3)
C23 C24 C25 C21 -3.1(5)
N7 C22 C26 N8 -56.0(3)
C23 C22 C26 N8 119.3(3)
O2 C27 C28 N9 -176.2(3)
N8 C27 C28 N9 4.0(4)
O2 C27 C28 C29 3.7(4)
N8 C27 C28 C29 -176.0(3)
N9 C28 C29 C30 -2.0(5)
C27 C28 C29 C30 178.0(3)
C28 C29 C30 C31 0.8(5)
C29 C30 C31 C32 0.9(5)
C30 C31 C32 N9 -1.6(5)
O4 C33 C34 N10 175.1(2)
N1 C33 C34 N10 -4.8(3)
O4 C33 C34 C38 -3.2(4)
N1 C33 C34 C38 176.9(3)
N10 C35 C36 C37 0.7(5)
C35 C36 C37 C38 0.5(5)
N10 C34 C38 C37 0.3(4)
C33 C34 C38 C37 178.5(3)
C36 C37 C38 C34 -1.0(4)
O4 C33 N1 C1 -1.3(4)
C34 C33 N1 C1 178.6(2)
O4 C33 N1 Cu1 -175.7(2)
C34 C33 N1 Cu1 4.1(3)
C2 C1 N1 C33 -179.9(2)
C2 C1 N1 Cu1 -5.5(3)
N8 Cu1 N1 C33 -43.5(15)
N10 Cu1 N1 C33 -1.9(2)
N9 Cu1 N1 C33 95.3(2)
N2 Cu1 N1 C33 -173.5(2)
N8 Cu1 N1 C1 142.2(13)
N10 Cu1 N1 C1 -176.3(2)
N9 Cu1 N1 C1 -79.1(2)
N2 Cu1 N1 C1 12.1(2)
C6 C2 N2 C3 2.4(4)
C1 C2 N2 C3 -176.9(3)
C6 C2 N2 Cu1 -161.3(2)
C1 C2 N2 Cu1 19.5(3)
C4 C3 N2 C2 -4.2(4)
C7 C3 N2 C2 169.3(3)
C4 C3 N2 Cu1 155.2(2)
C7 C3 N2 Cu1 -31.3(4)
N1 Cu1 N2 C2 -17.01(19)
N8 Cu1 N2 C2 166.34(19)
N10 Cu1 N2 C2 -39.4(3)
N9 Cu1 N2 C2 85.7(2)
N1 Cu1 N2 C3 -177.8(3)
N8 Cu1 N2 C3 5.5(3)
N10 Cu1 N2 C3 159.8(2)
N9 Cu1 N2 C3 -75.1(2)
O3 C8 N3 C7 -0.7(4)
C9 C8 N3 C7 179.6(2)
O3 C8 N3 Cu2 175.4(2)
C9 C8 N3 Cu2 -4.3(3)
C3 C7 N3 C8 -153.3(2)
C3 C7 N3 Cu2 30.9(3)
N5 Cu2 N3 C8 176.6(7)
N6 Cu2 N3 C8 104.1(2)
N4 Cu2 N3 C8 -0.3(2)
N7 Cu2 N3 C8 -91.1(2)
N5 Cu2 N3 C7 -7.7(9)
N6 Cu2 N3 C7 -80.2(2)
N4 Cu2 N3 C7 175.4(2)
N7 Cu2 N3 C7 84.7(2)
C11 C10 N4 C9 1.0(5)
C11 C10 N4 Cu2 -171.2(2)
C13 C9 N4 C10 -2.3(4)
C8 C9 N4 C10 177.5(3)
C13 C9 N4 Cu2 171.4(2)
C8 C9 N4 Cu2 -8.8(3)
N5 Cu2 N4 C10 -1.6(3)
N3 Cu2 N4 C10 177.9(3)
N6 Cu2 N4 C10 82.0(3)
N7 Cu2 N4 C10 -80.3(3)
N5 Cu2 N4 C9 -174.35(18)
N3 Cu2 N4 C9 5.21(19)
N6 Cu2 N4 C9 -90.7(2)
N7 Cu2 N4 C9 107.00(19)
O1 C14 N5 C20 3.7(4)
C15 C14 N5 C20 -176.1(2)
O1 C14 N5 Cu2 168.8(2)
C15 C14 N5 Cu2 -10.9(3)
C21 C20 N5 C14 172.3(2)
C21 C20 N5 Cu2 7.2(3)
N3 Cu2 N5 C14 -63.4(8)
N6 Cu2 N5 C14 10.3(2)
N4 Cu2 N5 C14 113.4(2)
N7 Cu2 N5 C14 -157.3(2)
N3 Cu2 N5 C20 101.3(8)
N6 Cu2 N5 C20 175.0(2)
N4 Cu2 N5 C20 -81.9(2)
N7 Cu2 N5 C20 7.3(2)
C18 C19 N6 C15 -1.4(5)
C18 C19 N6 Cu2 176.5(2)
C16 C15 N6 C19 2.0(4)
C14 C15 N6 C19 -177.7(3)
C16 C15 N6 Cu2 -176.3(2)
C14 C15 N6 Cu2 3.9(3)
N5 Cu2 N6 C19 174.7(3)
N3 Cu2 N6 C19 -12.8(3)
N4 Cu2 N6 C19 69.5(3)
N7 Cu2 N6 C19 -156.0(2)
N5 Cu2 N6 C15 -7.2(2)
N3 Cu2 N6 C15 165.3(2)
N4 Cu2 N6 C15 -112.4(2)
N7 Cu2 N6 C15 22.1(3)
C23 C22 N7 C21 -5.4(4)
C26 C22 N7 C21 169.8(2)
C23 C22 N7 Cu2 143.3(2)
C26 C22 N7 Cu2 -41.5(3)
C25 C21 N7 C22 5.2(4)
C20 C21 N7 C22 -171.8(2)
C25 C21 N7 Cu2 -150.3(3)
C20 C21 N7 Cu2 32.7(3)
N5 Cu2 N7 C22 -173.4(3)
N3 Cu2 N7 C22 14.5(3)
N6 Cu2 N7 C22 157.1(2)
N4 Cu2 N7 C22 -66.3(2)
N5 Cu2 N7 C21 -21.77(18)
N3 Cu2 N7 C21 166.09(18)
N6 Cu2 N7 C21 -51.3(3)
N4 Cu2 N7 C21 85.28(18)
O2 C27 N8 C26 -2.8(4)
C28 C27 N8 C26 176.9(2)
O2 C27 N8 Cu1 175.8(2)
C28 C27 N8 Cu1 -4.4(3)
C22 C26 N8 C27 -153.8(2)
C22 C26 N8 Cu1 27.6(3)
N1 Cu1 N8 C27 142.0(13)
N10 Cu1 N8 C27 100.9(2)
N9 Cu1 N8 C27 2.7(2)
N2 Cu1 N8 C27 -88.6(2)
N1 Cu1 N8 C26 -39.4(15)
N10 Cu1 N8 C26 -80.5(2)
N9 Cu1 N8 C26 -178.7(2)
N2 Cu1 N8 C26 90.0(2)
C29 C28 N9 C32 1.4(4)
C27 C28 N9 C32 -178.7(3)
C29 C28 N9 Cu1 178.3(2)
C27 C28 N9 Cu1 -1.7(3)
C31 C32 N9 C28 0.5(5)
C31 C32 N9 Cu1 -175.7(2)
N1 Cu1 N9 C28 -177.51(19)
N8 Cu1 N9 C28 -0.36(19)
N10 Cu1 N9 C28 -95.7(2)
N2 Cu1 N9 C28 102.6(2)
N1 Cu1 N9 C32 -1.1(3)
N8 Cu1 N9 C32 176.1(3)
N10 Cu1 N9 C32 80.8(3)
N2 Cu1 N9 C32 -80.9(3)
C36 C35 N10 C34 -1.4(4)
C36 C35 N10 Cu1 177.7(2)
C38 C34 N10 C35 0.8(4)
C33 C34 N10 C35 -177.4(2)
C38 C34 N10 Cu1 -178.4(2)
C33 C34 N10 Cu1 3.3(3)
N1 Cu1 N10 C35 179.9(3)
N8 Cu1 N10 C35 -3.0(3)
N9 Cu1 N10 C35 78.0(3)
N2 Cu1 N10 C35 -157.8(2)
N1 Cu1 N10 C34 -1.00(19)
N8 Cu1 N10 C34 176.16(19)
N9 Cu1 N10 C34 -102.84(19)
N2 Cu1 N10 C34 21.3(4)
